data_1100255
loop_
_publ_author_name
'Gr\"ob, Thorsten'
'Chitsaz, Soheila'
'Harms, Klaus'
'Dehnicke, Kurt'

_publ_section_title
;
 Phosphaniminate von Alkalimetallen: Die Kristallstrukturen von
 [KNPCy~3~]~4~, [KNPCy~3~]~4~&#x00B7;2OPCy~3~, [CsNPCy~3~]~4~&#x00B7;4OPCy~3~
 und [Li~4~(NPPh~3~)(OSiMe~2~NPPh~3~)~3~(DME)]
;
_journal_coden_ASTM ZAACAB
_journal_issue 2
_journal_name_full
;
 Zeitschrift fuer Anorganische und Allgemeine Chemie
;
_journal_page_first 473
_journal_page_last 479
_journal_paper_doi 10.1002/1521-3749(200202)628:2<473::AID-ZAAC473>3.0.CO;2-Z
_journal_volume 628
_journal_year 2002
_chemical_formula_moiety 'C72 H132 K4 N4 P4'
_chemical_formula_sum 'C72 H132 K4 N4 P4'
_chemical_name_systematic
;
tetrakis(\m~3~-Tricyclohexylphosphoraneiminato)-tetra-potassium
;
_space_group_IT_number 2
_symmetry_cell_setting triclinic
_symmetry_Int_Tables_number 2
_symmetry_space_group_name_Hall '-P 1'
_symmetry_space_group_name_H-M 'P -1'
_cell_angle_alpha 78.952(10)
_cell_angle_beta 81.215(10)
_cell_angle_gamma 66.232(8)
_cell_formula_units_Z 2
_cell_length_a 13.8983(10)
_cell_length_b 14.0806(10)
_cell_length_c 22.052(2)
_cell_volume 3862.567
_diffrn_ambient_temperature 193
_exptl_crystal_colour colorless.
_exptl_crystal_density_diffrn 1.147
_exptl_crystal_description prism
_refine_ls_R_factor_gt 4.18
_refine_ls_wR_factor_gt 4.18
_cod_database_code 1100255

loop_
_symmetry_equiv_pos_site_id
_symmetry_equiv_pos_as_xyz
1 x,y,z
2 -x,-y,-z

loop_
_atom_site_label
_atom_site_type_symbol
_atom_site_fract_x
_atom_site_fract_y
_atom_site_fract_z
K1 K 0.67878(7) 0.60954(6) 0.31618(4)
N1 N 0.7818(2) 0.7152(2) 0.34444(13)
P1 P 0.76935(7) 0.76491(7) 0.40280(4)
K2 K 0.77336(7) 0.79510(6) 0.22364(4)
N2 N 0.6528(2) 0.6989(2) 0.19609(13)
P2 P 0.54406(8) 0.74740(7) 0.17049(4)
K3 K 0.83724(6) 0.54101(6) 0.17293(4)
N3 N 0.9547(2) 0.6499(2) 0.18668(13)
P3 P 1.03988(8) 0.65925(7) 0.13540(4)
K4 K 0.95227(6) 0.55058(6) 0.30456(4)
N4 N 0.8420(2) 0.4365(2) 0.28960(14)
P4 P 0.83968(8) 0.32598(7) 0.30466(4)
C1 C 0.7536(3) 0.6805(3) 0.47688(16)
H1 H 0.68370 0.67590 0.47700
C2 C 0.8360(4) 0.5678(3) 0.47565(19)
H2 H 0.83140 0.54270 0.43760
H3 H 0.90750 0.56800 0.47410
C3 C 0.8197(4) 0.4918(3) 0.5327(2)
H4 H 0.75270 0.48350 0.53110
H5 H 0.87800 0.42220 0.53180
C4 C 0.8165(5) 0.5315(4) 0.5921(2)
H6 H 0.80150 0.48350 0.62770
H7 H 0.88650 0.53180 0.59590
C5 C 0.7340(5) 0.6402(4) 0.5941(2)
H8 H 0.73690 0.66500 0.63270
H9 H 0.66330 0.63880 0.59470
C6 C 0.7510(4) 0.7166(3) 0.53787(17)
H10 H 0.69340 0.78650 0.53950
H11 H 0.81840 0.72380 0.54000
C7 C 0.8843(3) 0.7946(3) 0.41512(15)
H12 H 0.93170 0.72960 0.43980
C8 C 0.8656(3) 0.8838(3) 0.45164(17)
H13 H 0.82660 0.87320 0.49210
H14 H 0.82180 0.95140 0.42850
C9 C 0.9702(3) 0.8880(3) 0.46236(19)
H15 H 0.95550 0.94860 0.48390
H16 H 1.01070 0.82350 0.48940
C10 C 1.0355(3) 0.8980(3) 0.4023(2)
H17 H 1.10460 0.89450 0.41130
H18 H 0.99940 0.96740 0.37790
C11 C 1.0533(3) 0.8123(3) 0.3639(2)
H19 H 1.09040 0.82580 0.32310
H20 H 1.09860 0.74360 0.38540
C12 C 0.9490(3) 0.8086(3) 0.35406(17)
H21 H 0.96310 0.74970 0.33110
H22 H 0.90750 0.87440 0.32840
C13 C 0.6541(3) 0.8914(2) 0.40927(16)
H23 H 0.66020 0.91980 0.44610
C14 C 0.6550(3) 0.9710(3) 0.35174(18)
H24 H 0.72010 0.98480 0.34850
H25 H 0.65640 0.94060 0.31450
C15 C 0.5600(3) 1.0741(3) 0.3526(2)
H26 H 0.56200 1.10840 0.38740
H27 H 0.56320 1.12140 0.31350
C16 C 0.4580(3) 1.0569(3) 0.3598(2)
H28 H 0.45290 1.02870 0.32310
H29 H 0.39750 1.12460 0.36230
C17 C 0.4535(3) 0.9808(3) 0.4177(2)
H30 H 0.38840 0.96720 0.42030
H31 H 0.45050 1.01280 0.45460
C18 C 0.5494(3) 0.8766(3) 0.41848(19)
H32 H 0.54600 0.83180 0.45860
H33 H 0.54650 0.83980 0.38520
C19 C 0.5026(3) 0.8868(3) 0.1315(2)
H34 H 0.51310 0.87310 0.08770
C20 C 0.5751(5) 0.9329(4) 0.1272(4)
H35 H 0.64230 0.88540 0.10820
H36 H 0.58760 0.93370 0.17010
C21 C 0.5541(5) 1.0409(4) 0.0927(3)
H37 H 0.59390 1.07280 0.11000
H38 H 0.58030 1.03580 0.04870
C22 C 0.4397(7) 1.1106(4) 0.0965(4)
H39 H 0.42500 1.14700 0.13310
H40 H 0.42780 1.16500 0.05950
C23 C 0.3665(6) 1.0676(4) 0.1004(4)
H41 H 0.35090 1.07060 0.05760
H42 H 0.30090 1.11380 0.12160
C24 C 0.3890(4) 0.9592(3) 0.1319(2)
H43 H 0.35120 0.92830 0.11220
H44 H 0.35930 0.96230 0.17560
C25 C 0.4293(3) 0.7510(3) 0.22839(15)
H45 H 0.36300 0.78920 0.20680
C26 C 0.4245(3) 0.8106(3) 0.28111(16)
H46 H 0.49390 0.78000 0.29860
H47 H 0.41090 0.88470 0.26380
C27 C 0.3396(3) 0.8070(3) 0.33292(18)
H48 H 0.34350 0.84240 0.36670
H49 H 0.26920 0.84530 0.31690
C28 C 0.3533(4) 0.6946(3) 0.35842(18)
H50 H 0.42120 0.65810 0.37750
H51 H 0.29580 0.69440 0.39100
C29 C 0.3515(4) 0.6367(3) 0.30761(18)
H52 H 0.28110 0.66910 0.29140
H53 H 0.36400 0.56290 0.32510
C30 C 0.4357(3) 0.6394(3) 0.25442(17)
H54 H 0.42770 0.60660 0.22060
H55 H 0.50640 0.59710 0.26940
C31 C 0.5259(3) 0.6793(3) 0.11093(16)
H56 H 0.53190 0.60840 0.13320
C32 C 0.4201(4) 0.7251(3) 0.0828(2)
H57 H 0.40970 0.79540 0.05930
H58 H 0.36270 0.73360 0.11650
C33 C 0.4131(4) 0.6552(4) 0.0393(2)
H59 H 0.41490 0.58770 0.06370
H60 H 0.34540 0.69000 0.01990
C34 C 0.5043(4) 0.6344(4) -0.01100(19)
H61 H 0.50140 0.58490 -0.03630
H62 H 0.49710 0.70090 -0.03860
C35 C 0.6096(4) 0.5893(3) 0.01640(18)
H63 H 0.66650 0.58170 -0.01760
H64 H 0.62070 0.51860 0.03950
C36 C 0.6165(3) 0.6579(3) 0.05987(17)
H65 H 0.61480 0.72540 0.03570
H66 H 0.68450 0.62280 0.07900
C37 C 1.0698(4) 0.7798(3) 0.12622(18)
H67 H 1.14240 0.76020 0.10460
H68? H 1.01060 0.82550 0.10000
C38 C 1.0798(9) 0.8022(10) 0.1897(6)
H69 H 1.01120 0.81640 0.21460
H70 H 1.13260 0.73870 0.21130
C39 C 1.1119(8) 0.8940(5) 0.1867(3)
H71 H 1.18630 0.87490 0.16950
H72 H 1.10670 0.91030 0.22910
C40 C 1.0419(12) 0.9902(8) 0.1467(6)
H73 H 0.96930 1.01520 0.16720
H74 H 1.06840 1.04680 0.14240
C41 C 1.0393(11) 0.9670(6) 0.0844(4)
H75 H 1.10990 0.95100 0.06170
H76 H 0.98850 1.02940 0.06070
C42 C 1.0066(7) 0.8727(5) 0.0897(3)
H77 H 0.93250 0.89330 0.10760
H78 H 1.00940 0.85690 0.04740
C43? C 1.0243(18) 0.8357(18) 0.1827(12)
H79? H 1.06800 0.79540 0.21760
H80? H 0.95230 0.83700 0.19490
C44? C 1.0192(15) 0.9495(14) 0.1720(9)
H81? H 0.95690 0.99590 0.14930
H82? H 1.01030 0.97350 0.21260
C45? C 1.1159(17) 0.9585(15) 0.1362(8)
H83? H 1.17620 0.92170 0.16210
H84? H 1.10570 1.03340 0.12690
C46? C 1.1420(13) 0.9132(10) 0.0764(6)
H85? H 1.21090 0.91400 0.05700
H86? H 1.08780 0.95770 0.04740
C47? C 1.1470(9) 0.7998(8) 0.0866(5)
H87? H 1.14510 0.78120 0.04590
H88? H 1.21600 0.75250 0.10230
C48 C 1.0119(3) 0.6528(3) 0.05565(16)
H89 H 1.01480 0.57990 0.05850
C49 C 1.0902(4) 0.6623(3) -0.00005(17)
H90 H 1.09060 0.73380 -0.00700
H91 H 1.16210 0.61160 0.00910
C50 C 1.0608(5) 0.6411(4) -0.0587(2)
H92 H 1.10910 0.65340 -0.09440
H93 H 1.06970 0.56670 -0.05370
C51 C 0.9486(5) 0.7104(4) -0.07200(19)
H94 H 0.93130 0.69140 -0.10880
H95 H 0.94180 0.78430 -0.08180
C52 C 0.8709(4) 0.7000(4) -0.01757(19)
H96 H 0.87160 0.62820 -0.01060
H97 H 0.79890 0.75000 -0.02690
C53 C 0.8996(4) 0.7222(3) 0.04085(18)
H98 H 0.89110 0.79660 0.03530
H99 H 0.85040 0.71110 0.07630
C54 C 1.1724(3) 0.5500(3) 0.14171(16)
H100 H 1.21750 0.55720 0.10260
C55 C 1.1586(3) 0.4459(3) 0.1481(2)
H101 H 1.10450 0.44410 0.18270
H102 H 1.13140 0.44350 0.10970
C56 C 1.2583(4) 0.3483(3) 0.1599(2)
H103 H 1.24070 0.28530 0.16730
H104 H 1.30900 0.34310 0.12270
C57 C 1.3084(4) 0.3512(3) 0.2147(2)
H105 H 1.37570 0.28950 0.21930
H106 H 1.26120 0.34750 0.25280
C58 C 1.3292(4) 0.4508(3) 0.2070(3)
H107 H 1.38210 0.45080 0.17140
H108 H 1.35880 0.45260 0.24460
C59 C 1.2289(4) 0.5481(3) 0.1962(2)
H109 H 1.24680 0.61090 0.18880
H110 H 1.18010 0.55250 0.23420
C60 C 0.7805(3) 0.2917(3) 0.24526(17)
H111 H 0.83010 0.29180 0.20730
C61 C 0.7763(4) 0.1826(3) 0.2541(2)
H112 H 0.84730 0.12860 0.26220
H113 H 0.72730 0.17580 0.29070
C62 C 0.7398(4) 0.1632(3) 0.1971(3)
H114 H 0.79570 0.15700 0.16260
H115 H 0.73050 0.09570 0.20680
C63 C 0.6386(4) 0.2481(3) 0.1762(2)
H116 H 0.57970 0.24570 0.20720
H117 H 0.62460 0.23560 0.13630
C64 C 0.6432(4) 0.3556(3) 0.1681(2)
H118 H 0.69400 0.36190 0.13230
H119 H 0.57290 0.40990 0.15880
C65 C 0.6762(3) 0.3750(3) 0.2252(2)
H120 H 0.62080 0.37740 0.25960
H121 H 0.68200 0.44420 0.21680
C66 C 0.7692(3) 0.2995(3) 0.38133(19)
H122 H 0.79740 0.32810 0.40950
C67 C 0.6515(4) 0.3704(4) 0.3849(3)
H123 H 0.61480 0.34870 0.35850
H124 H 0.64310 0.44380 0.36880
C68 C 0.6009(6) 0.3648(4) 0.4517(3)
H125 H 0.62740 0.40060 0.47570
H126 H 0.52370 0.40370 0.45110
C69 C 0.6208(5) 0.2608(5) 0.4831(2)
H127 H 0.57980 0.23100 0.46540
H128 H 0.59510 0.26450 0.52740
C70 C 0.7325(5) 0.1895(4) 0.4793(2)
H129 H 0.73750 0.11700 0.49470
H130 H 0.77020 0.20780 0.50700
C71 C 0.7874(5) 0.1927(4) 0.4140(2)
H131 H 0.86430 0.15330 0.41650
H132 H 0.76270 0.15660 0.38930
C72 C 0.9698(3) 0.2145(2) 0.30948(15)
H133 H 0.95720 0.14860 0.32490
C73 C 1.0354(3) 0.2272(3) 0.35540(17)
H134 H 1.04540 0.29410 0.34180
H135 H 0.99600 0.23100 0.39680
C74 C 1.1430(3) 0.1372(3) 0.36043(18)
H136 H 1.18350 0.15110 0.38850
H137 H 1.13320 0.07150 0.37880
C75 C 1.2052(3) 0.1232(3) 0.29783(18)
H138 H 1.22460 0.18440 0.28220
H139 H 1.27110 0.05980 0.30230
C76 C 1.1415(3) 0.1123(3) 0.25165(19)
H140 H 1.13110 0.04550 0.26430
H141 H 1.18140 0.10970 0.21030
C77 C 1.0348(3) 0.2024(3) 0.24703(16)
H142 H 0.99510 0.19050 0.21760
H143 H 1.04530 0.26830 0.23030

loop_
_atom_type_symbol
_atom_type_radius_bond
C 0.68
H 0.23
K 1.53
N 0.83
P 1.05
